data_1520013
loop_
_publ_author_name
'Moreno Pineda, Eufemio'
'Chilton, Nicholas F.'
'Tuna, Floriana'
'Winpenny, Richard E. P.'
'McInnes, Eric J. L.'

_publ_section_title
;
 Systematic Study of a Family of Butterfly-Like {M <sub>2</sub> Ln
 <sub>2</sub> } Molecular Magnets (M = Mg <sup>II</sup> , Mn
 <sup>III</sup> , Co <sup>II</sup> , Ni <sup>II</sup> , and Cu
 <sup>II</sup> ; Ln = Y <sup>III</sup> , Gd <sup>III</sup> , Tb
 <sup>III</sup> , Dy <sup>III</sup> , Ho <sup>III</sup> , and Er
 <sup>III</sup> )
;
_journal_issue 12
_journal_name_full 'Inorganic Chemistry'
_journal_page_first 5930
_journal_page_last 5941
_journal_paper_doi 10.1021/acs.inorgchem.5b00746
_journal_volume 54
_journal_year 2015
_chemical_formula_moiety 'C50 H90 Er2 Mg2 O22, 2(C6 H16 N)'
_chemical_formula_sum 'C62 H122 Er2 Mg2 N2 O22'
_chemical_formula_weight 1630.75
_space_group_crystal_system triclinic
_space_group_IT_number 2
_space_group_name_Hall '-P 1'
_space_group_name_H-M_alt 'P -1'
_symmetry_space_group_name_Hall '-P 1'
_symmetry_space_group_name_H-M 'P -1'
_atom_sites_solution_hydrogens geom
_atom_sites_solution_primary iterative
_audit_creation_date 2015-02-16
_audit_creation_method
;
Olex2 1.2
(compiled 2015.01.26 svn.r3151 for OlexSys, GUI svn.r4998)
;
_cell_angle_alpha 98.689(4)
_cell_angle_beta 107.817(4)
_cell_angle_gamma 116.987(5)
_cell_formula_units_Z 1
_cell_length_a 12.9581(7)
_cell_length_b 14.1259(6)
_cell_length_c 14.2362(6)
_cell_measurement_reflns_used 7123
_cell_measurement_temperature 150.0(2)
_cell_measurement_theta_max 28.6810
_cell_measurement_theta_min 3.2670
_cell_volume 2077.6(2)
_computing_cell_refinement
;
CrysAlisPro, Agilent Technologies,
Version 1.171.36.28 (release 01-02-2013 CrysAlis171 .NET)
(compiled Feb  1 2013,16:14:44)
;
_computing_data_collection
;
CrysAlisPro, Agilent Technologies,
Version 1.171.36.28 (release 01-02-2013 CrysAlis171 .NET)
(compiled Feb  1 2013,16:14:44)
;
_computing_data_reduction
;
CrysAlisPro, Agilent Technologies,
Version 1.171.36.28 (release 01-02-2013 CrysAlis171 .NET)
(compiled Feb  1 2013,16:14:44)
;
_computing_molecular_graphics 'Olex2 (Dolomanov et al., 2009)'
_computing_publication_material 'Olex2 (Dolomanov et al., 2009)'
_computing_structure_refinement 'ShelXL (Sheldrick, 2008)'
_computing_structure_solution
;
Superflip (Palatinus & Chapuis, 2007;Palatinus & van der Lee, 2008;
Palatinus et al., 2012)
;
_diffrn_ambient_temperature 150.0(2)
_diffrn_detector_area_resol_mean 16.1428
_diffrn_measured_fraction_theta_full 0.993
_diffrn_measured_fraction_theta_max 0.989
_diffrn_measurement_details
;
  1 omega   19.00   62.00   1.0000    1.0000
omega____ theta____ kappa____ phi______ frames
    -       20.8673  -99.0000   90.0000 43

  2 omega  -10.00   93.00   1.0000    1.0000
omega____ theta____ kappa____ phi______ frames
    -       20.8673   77.0000  -30.0000 103

  3 omega  -10.00   81.00   1.0000    1.0000
omega____ theta____ kappa____ phi______ frames
    -       20.8673   77.0000 -150.0000 91

  4 omega  -66.00   40.00   1.0000    1.0000
omega____ theta____ kappa____ phi______ frames
    -      -21.1798   19.0000  150.0000 106
;
_diffrn_measurement_device_type 'SuperNova, Single source at offset, Eos'
_diffrn_measurement_method '\w scans'
_diffrn_orient_matrix_UB_11 0.0620112000
_diffrn_orient_matrix_UB_12 0.0269565000
_diffrn_orient_matrix_UB_13 0.0011768000
_diffrn_orient_matrix_UB_21 0.0260629000
_diffrn_orient_matrix_UB_22 0.0333056000
_diffrn_orient_matrix_UB_23 0.0533498000
_diffrn_orient_matrix_UB_31 0.0090063000
_diffrn_orient_matrix_UB_32 -0.0419410000
_diffrn_orient_matrix_UB_33 0.0159170000
_diffrn_radiation_monochromator mirror
_diffrn_radiation_type MoK\a
_diffrn_radiation_wavelength 0.71073
_diffrn_reflns_av_R_equivalents 0.0391
_diffrn_reflns_av_unetI/netI 0.0801
_diffrn_reflns_Laue_measured_fraction_full 0.993
_diffrn_reflns_Laue_measured_fraction_max 0.989
_diffrn_reflns_limit_h_max 13
_diffrn_reflns_limit_h_min -16
_diffrn_reflns_limit_k_max 17
_diffrn_reflns_limit_k_min -16
_diffrn_reflns_limit_l_max 17
_diffrn_reflns_limit_l_min -16
_diffrn_reflns_number 12575
_diffrn_reflns_point_group_measured_fraction_full 0.993
_diffrn_reflns_point_group_measured_fraction_max 0.989
_diffrn_reflns_theta_full 25.242
_diffrn_reflns_theta_max 26.371
_diffrn_reflns_theta_min 3.158
_diffrn_source 'SuperNova (Mo) X-ray Source'
_exptl_absorpt_coefficient_mu 2.083
_exptl_absorpt_correction_T_max 1.00000
_exptl_absorpt_correction_T_min 0.74304
_exptl_absorpt_correction_type multi-scan
_exptl_absorpt_process_details
;
CrysAlisPro, Agilent Technologies,
Version 1.171.36.28 (release 01-02-2013 CrysAlis171 .NET)
(compiled Feb  1 2013,16:14:44)
Empirical absorption correction using spherical harmonics,
 implemented in SCALE3 ABSPACK scaling algorithm.
;
_exptl_crystal_colour 'clear pink'
_exptl_crystal_colour_lustre clear
_exptl_crystal_colour_primary pink
_exptl_crystal_density_diffrn 1.303
_exptl_crystal_description rhombohedral
_exptl_crystal_F_000 844
_exptl_crystal_size_max 0.1
_exptl_crystal_size_mid 0.08
_exptl_crystal_size_min 0.07
_refine_diff_density_max 1.968
_refine_diff_density_min -1.021
_refine_diff_density_rms 0.132
_refine_ls_extinction_method none
_refine_ls_goodness_of_fit_ref 1.077
_refine_ls_hydrogen_treatment constr
_refine_ls_matrix_type full
_refine_ls_number_parameters 426
_refine_ls_number_reflns 8395
_refine_ls_number_restraints 12
_refine_ls_restrained_S_all 1.090
_refine_ls_R_factor_all 0.0571
_refine_ls_R_factor_gt 0.0473
_refine_ls_shift/su_max 0.001
_refine_ls_shift/su_mean 0.000
_refine_ls_structure_factor_coef Fsqd
_refine_ls_weighting_details 'w=1/[\s^2^(Fo^2^)+(0.0380P)^2^+1.7290P] where P=(Fo^2^+2Fc^2^)/3'
_refine_ls_weighting_scheme calc
_refine_ls_wR_factor_gt 0.1041
_refine_ls_wR_factor_ref 0.1113
_reflns_Friedel_coverage 0.000
_reflns_number_gt 7318
_reflns_number_total 8395
_reflns_threshold_expression 'I > 2\s(I)'
_cod_data_source_file MgEr.cif
_cod_data_source_block MgEr
_cod_original_cell_volume 2077.64(19)
_cod_database_code 1520013
_shelx_space_group_comment
;
The symmetry employed for this shelxl refinement is uniquely defined
by the following loop, which should always be used as a source of
symmetry information in preference to the above space-group names.
They are only intended as comments.
;
_reflns_odcompleteness_completeness 98.97
_reflns_odcompleteness_iscentric 1
_reflns_odcompleteness_theta 26.32
_olex2_refinement_description
;
1. Fixed Uiso
 At 1.2 times of:
  All C(H) groups, All N(H,H) groups
 At 1.5 times of:
  All C(H,H,H) groups
2. Uiso/Uaniso restraints and constraints
Uanis(C5) \\sim Ueq, Uanis(C3) \\sim Ueq: with sigma of 0.01 and sigma for
terminal atoms of 0.01
Uanis(C15B) = Uanis(C14) = Uanis(C14B) = Uanis(C15) = Uanis(C13B) = Uanis(C13)
3. Others
 Sof(C13B)=Sof(H13D)=Sof(H13E)=Sof(H13F)=Sof(C14B)=Sof(H14D)=Sof(H14E)=
 Sof(H14F)=Sof(C15B)=Sof(H15D)=Sof(H15E)=Sof(H15F)=1-FVAR(1)
 Sof(C13)=Sof(H13A)=Sof(H13B)=Sof(H13C)=Sof(C14)=Sof(H14A)=Sof(H14B)=Sof(H14C)=
 Sof(C15)=Sof(H15A)=Sof(H15B)=Sof(H15C)=FVAR(1)
4.a Ternary CH refined with riding coordinates:
 C26(H26), C29(H29)
4.b Secondary CH2 refined with riding coordinates:
 N1(H1A,H1B)
4.c Idealised Me refined as rotating group:
 C3(H3A,H3B,H3C), C4(H4A,H4B,H4C), C5(H5A,H5B,H5C), C8(H8A,H8B,H8C), C9(H9A,
 H9B,H9C), C10(H10A,H10B,H10C), C18(H18A,H18B,H18C), C19(H19A,H19B,H19C),
 C20(H20A,H20B,H20C), C23(H23A,H23B,H23C), C24(H24A,H24B,H24C), C25(H25A,H25B,
 H25C), C13(H13A,H13B,H13C), C14(H14A,H14B,H14C), C15(H15A,H15B,H15C),
 C13B(H13D,H13E,H13F), C14B(H14D,H14E,H14F), C15B(H15D,H15E,H15F), C27(H27A,
 H27B,H27C), C28(H28A,H28B,H28C), C30(H30A,H30B,H30C), C31(H31A,H31B,H31C)
;
_shelx_shelxl_version_number 2014/7
_olex2_date_sample_data_collection 2013-04-20
_olex2_submission_special_instructions 'No special instructions were received'

loop_
_space_group_symop_operation_xyz
'x, y, z'
'-x, -y, -z'

loop_
_atom_site_label
_atom_site_type_symbol
_atom_site_fract_x
_atom_site_fract_y
_atom_site_fract_z
_atom_site_U_iso_or_equiv
_atom_site_adp_type
_atom_site_occupancy
_atom_site_site_symmetry_order
_atom_site_calc_flag
_atom_site_refinement_flags_posn
_atom_site_refinement_flags_adp
_atom_site_refinement_flags_occupancy
_atom_site_disorder_assembly
_atom_site_disorder_group
Er1 Er 0.46388(2) 0.66152(2) 0.13653(2) 0.02311(9) Uani 1 1 d . . . . .
Mg1 Mg 0.48139(17) 0.42385(14) 0.07243(14) 0.0247(4) Uani 1 1 d . . . . .
O1 O 0.3950(3) 0.7492(3) 0.2207(3) 0.0313(9) Uani 1 1 d . . . . .
O2 O 0.3762(4) 0.8414(3) 0.3473(3) 0.0374(10) Uani 1 1 d . . . . .
O3 O 0.6367(4) 0.8488(3) 0.1754(3) 0.0413(11) Uani 1 1 d . . . . .
O4 O 0.6302(4) 0.3038(3) 0.0064(3) 0.0321(9) Uani 1 1 d . . . . .
O5 O 0.3356(4) 0.5176(3) 0.1812(3) 0.0331(9) Uani 1 1 d . . . . .
O6 O 0.3559(4) 0.3695(3) 0.1383(3) 0.0346(9) Uani 1 1 d . . . . .
O7 O 0.6266(4) 0.7198(3) 0.3144(3) 0.0328(9) Uani 1 1 d . . . . .
O8 O 0.5932(3) 0.5781(3) 0.1974(3) 0.0272(8) Uani 1 1 d . . . . .
O14 O 0.4006(3) 0.5077(3) 0.0019(3) 0.0223(7) Uani 1 1 d . . . . .
O15 O 0.6246(3) 0.7145(3) 0.0657(3) 0.0282(8) Uani 1 1 d . . . . .
O30 O 0.5791(4) 0.3526(3) 0.1345(3) 0.0346(9) Uani 1 1 d . . . . .
C1 C 0.3312(5) 0.7776(4) 0.2553(4) 0.0279(12) Uani 1 1 d . . . . .
C2 C 0.1936(6) 0.7360(6) 0.1825(5) 0.060(2) Uani 1 1 d . . . . .
C3 C 0.1137(8) 0.7119(10) 0.2433(8) 0.125(4) Uani 1 1 d . U . . .
H3A H 0.0254 0.6768 0.1960 0.187 Uiso 1 1 calc GR . . . .
H3B H 0.1409 0.7814 0.2938 0.187 Uiso 1 1 calc GR . . . .
H3C H 0.1237 0.6621 0.2791 0.187 Uiso 1 1 calc GR . . . .
C4 C 0.1379(6) 0.6324(6) 0.0894(5) 0.0504(18) Uani 1 1 d . . . . .
H4A H 0.1878 0.6505 0.0497 0.076 Uiso 1 1 calc GR . . . .
H4B H 0.0513 0.6078 0.0457 0.076 Uiso 1 1 calc GR . . . .
H4C H 0.1392 0.5730 0.1138 0.076 Uiso 1 1 calc GR . . . .
C5 C 0.1975(10) 0.8325(8) 0.1457(8) 0.125(4) Uani 1 1 d . U . . .
H5A H 0.2599 0.8583 0.1176 0.187 Uiso 1 1 calc GR . . . .
H5B H 0.2202 0.8935 0.2040 0.187 Uiso 1 1 calc GR . . . .
H5C H 0.1148 0.8067 0.0923 0.187 Uiso 1 1 calc GR . . . .
C6 C 0.6841(5) 0.8189(4) 0.1217(4) 0.0285(12) Uani 1 1 d . . . . .
C7 C 0.8098(5) 0.9023(4) 0.1221(5) 0.0335(13) Uani 1 1 d . . . . .
C8 C 0.8896(6) 0.8488(5) 0.1284(6) 0.0496(17) Uani 1 1 d . . . . .
H8A H 0.8437 0.7804 0.0694 0.074 Uiso 1 1 calc GR . . . .
H8B H 0.9064 0.8318 0.1922 0.074 Uiso 1 1 calc GR . . . .
H8C H 0.9692 0.9005 0.1277 0.074 Uiso 1 1 calc GR . . . .
C9 C 0.7788(7) 0.9267(6) 0.0193(6) 0.0576(19) Uani 1 1 d . . . . .
H9A H 0.7224 0.9543 0.0135 0.086 Uiso 1 1 calc GR . . . .
H9B H 0.7379 0.8585 -0.0388 0.086 Uiso 1 1 calc GR . . . .
H9C H 0.8564 0.9827 0.0188 0.086 Uiso 1 1 calc GR . . . .
C10 C 0.8821(6) 1.0103(5) 0.2174(6) 0.0520(18) Uani 1 1 d . . . . .
H10A H 0.9620 1.0627 0.2176 0.078 Uiso 1 1 calc GR . . . .
H10B H 0.8981 0.9921 0.2806 0.078 Uiso 1 1 calc GR . . . .
H10C H 0.8315 1.0436 0.2137 0.078 Uiso 1 1 calc GR . . . .
C11 C 0.6261(5) 0.3067(5) 0.0939(5) 0.0330(13) Uani 1 1 d . . . . .
C12 C 0.6844(7) 0.2506(6) 0.1577(6) 0.0503(18) Uani 1 1 d . . . . .
C16 C 0.3103(5) 0.4183(5) 0.1762(4) 0.0287(12) Uani 1 1 d . . . . .
C17 C 0.2130(5) 0.3515(5) 0.2175(4) 0.0318(13) Uani 1 1 d . . . . .
C18 C 0.1975(10) 0.4283(7) 0.2909(8) 0.117(5) Uani 1 1 d . . . . .
H18A H 0.1699 0.4705 0.2548 0.175 Uiso 1 1 calc GR . . . .
H18B H 0.2779 0.4795 0.3508 0.175 Uiso 1 1 calc GR . . . .
H18C H 0.1349 0.3835 0.3137 0.175 Uiso 1 1 calc GR . . . .
C19 C 0.2527(9) 0.2817(11) 0.2704(9) 0.116(5) Uani 1 1 d . . . . .
H19A H 0.3345 0.3307 0.3295 0.174 Uiso 1 1 calc GR . . . .
H19B H 0.2588 0.2318 0.2216 0.174 Uiso 1 1 calc GR . . . .
H19C H 0.1904 0.2381 0.2940 0.174 Uiso 1 1 calc GR . . . .
C20 C 0.0860(6) 0.2754(7) 0.1250(6) 0.066(2) Uani 1 1 d . . . . .
H20A H 0.0231 0.2321 0.1483 0.099 Uiso 1 1 calc GR . . . .
H20B H 0.0921 0.2252 0.0766 0.099 Uiso 1 1 calc GR . . . .
H20C H 0.0611 0.3202 0.0908 0.099 Uiso 1 1 calc GR . . . .
C21 C 0.6516(5) 0.6458(4) 0.2903(4) 0.0249(11) Uani 1 1 d . . . . .
C22 C 0.7522(5) 0.6363(5) 0.3706(4) 0.0297(12) Uani 1 1 d . . . . .
C23 C 0.8336(6) 0.7413(5) 0.4699(5) 0.0416(15) Uani 1 1 d . . . . .
H23A H 0.7799 0.7474 0.5011 0.062 Uiso 1 1 calc GR . . . .
H23B H 0.8740 0.8074 0.4519 0.062 Uiso 1 1 calc GR . . . .
H23C H 0.8979 0.7348 0.5189 0.062 Uiso 1 1 calc GR . . . .
C24 C 0.8378(6) 0.6242(5) 0.3225(5) 0.0402(15) Uani 1 1 d . . . . .
H24A H 0.8779 0.6889 0.3026 0.060 Uiso 1 1 calc GR . . . .
H24B H 0.7870 0.5570 0.2616 0.060 Uiso 1 1 calc GR . . . .
H24C H 0.9023 0.6193 0.3731 0.060 Uiso 1 1 calc GR . . . .
C25 C 0.6777(6) 0.5300(5) 0.3960(5) 0.0439(15) Uani 1 1 d . . . . .
H25A H 0.7367 0.5217 0.4489 0.066 Uiso 1 1 calc GR . . . .
H25B H 0.6298 0.4645 0.3337 0.066 Uiso 1 1 calc GR . . . .
H25C H 0.6201 0.5375 0.4212 0.066 Uiso 1 1 calc GR . . . .
C13 C 0.6670(17) 0.2597(16) 0.2566(14) 0.090(3) Uani 0.625(9) 1 d . . P A 1
H13A H 0.7171 0.3375 0.3010 0.135 Uiso 0.625(9) 1 calc GR . P A 1
H13B H 0.6944 0.2171 0.2923 0.135 Uiso 0.625(9) 1 calc GR . P A 1
H13C H 0.5783 0.2302 0.2403 0.135 Uiso 0.625(9) 1 calc GR . P A 1
C14 C 0.6098(16) 0.1298(14) 0.0992(14) 0.090(3) Uani 0.625(9) 1 d . . P A 1
H14A H 0.5205 0.1015 0.0787 0.135 Uiso 0.625(9) 1 calc GR . P A 1
H14B H 0.6352 0.0915 0.1425 0.135 Uiso 0.625(9) 1 calc GR . P A 1
H14C H 0.6244 0.1168 0.0376 0.135 Uiso 0.625(9) 1 calc GR . P A 1
C15 C 0.8220(15) 0.3063(15) 0.1784(14) 0.090(3) Uani 0.625(9) 1 d . . P A 1
H15A H 0.8290 0.2909 0.1133 0.135 Uiso 0.625(9) 1 calc GR . P A 1
H15B H 0.8619 0.2774 0.2241 0.135 Uiso 0.625(9) 1 calc GR . P A 1
H15C H 0.8639 0.3864 0.2112 0.135 Uiso 0.625(9) 1 calc GR . P A 1
C13B C 0.750(3) 0.311(3) 0.277(2) 0.090(3) Uani 0.375(9) 1 d . . P A 2
H13D H 0.7575 0.2602 0.3123 0.135 Uiso 0.375(9) 1 calc GR . P A 2
H13E H 0.6994 0.3359 0.2975 0.135 Uiso 0.375(9) 1 calc GR . P A 2
H13F H 0.8334 0.3755 0.2969 0.135 Uiso 0.375(9) 1 calc GR . P A 2
C14B C 0.735(3) 0.194(3) 0.098(2) 0.090(3) Uani 0.375(9) 1 d . . P A 2
H14D H 0.7665 0.1559 0.1380 0.135 Uiso 0.375(9) 1 calc GR . P A 2
H14E H 0.8035 0.2502 0.0869 0.135 Uiso 0.375(9) 1 calc GR . P A 2
H14F H 0.6671 0.1394 0.0308 0.135 Uiso 0.375(9) 1 calc GR . P A 2
C15B C 0.561(3) 0.135(2) 0.150(2) 0.090(3) Uani 0.375(9) 1 d . . P A 2
H15D H 0.4944 0.1001 0.0795 0.135 Uiso 0.375(9) 1 calc GR . P A 2
H15E H 0.5300 0.1531 0.1982 0.135 Uiso 0.375(9) 1 calc GR . P A 2
H15F H 0.5867 0.0830 0.1661 0.135 Uiso 0.375(9) 1 calc GR . P A 2
N1 N 0.3942(4) 0.1252(4) 0.5430(3) 0.0246(9) Uani 1 1 d . . . . .
H1A H 0.4687 0.1353 0.5833 0.029 Uiso 1 1 calc R . . . .
H1B H 0.3758 0.1638 0.5833 0.029 Uiso 1 1 calc R . . . .
C26 C 0.2939(5) 0.0024(4) 0.5076(5) 0.0325(13) Uani 1 1 d . . . . .
H26 H 0.3147 -0.0405 0.4640 0.039 Uiso 1 1 calc R . . . .
C27 C 0.3004(7) -0.0325(5) 0.6035(5) 0.0443(16) Uani 1 1 d . . . . .
H27A H 0.2752 0.0051 0.6451 0.066 Uiso 1 1 calc GR . . . .
H27B H 0.3864 -0.0118 0.6442 0.066 Uiso 1 1 calc GR . . . .
H27C H 0.2438 -0.1128 0.5819 0.066 Uiso 1 1 calc GR . . . .
C28 C 0.1621(6) -0.0216(5) 0.4414(6) 0.0528(18) Uani 1 1 d . . . . .
H28A H 0.1006 -0.1014 0.4167 0.079 Uiso 1 1 calc GR . . . .
H28B H 0.1637 0.0033 0.3824 0.079 Uiso 1 1 calc GR . . . .
H28C H 0.1388 0.0180 0.4832 0.079 Uiso 1 1 calc GR . . . .
C29 C 0.4124(5) 0.1768(5) 0.4598(4) 0.0332(13) Uani 1 1 d . . . . .
H29 H 0.3322 0.1688 0.4157 0.040 Uiso 1 1 calc R . . . .
C30 C 0.5141(6) 0.3010(5) 0.5172(5) 0.0480(17) Uani 1 1 d . . . . .
H30A H 0.5914 0.3089 0.5634 0.072 Uiso 1 1 calc GR . . . .
H30B H 0.4849 0.3354 0.5573 0.072 Uiso 1 1 calc GR . . . .
H30C H 0.5305 0.3375 0.4672 0.072 Uiso 1 1 calc GR . . . .
C31 C 0.4517(8) 0.1201(6) 0.3925(5) 0.058(2) Uani 1 1 d . . . . .
H31A H 0.4782 0.1629 0.3490 0.088 Uiso 1 1 calc GR . . . .
H31B H 0.3805 0.0451 0.3490 0.088 Uiso 1 1 calc GR . . . .
H31C H 0.5213 0.1161 0.4365 0.088 Uiso 1 1 calc GR . . . .

loop_
_atom_site_aniso_label
_atom_site_aniso_U_11
_atom_site_aniso_U_22
_atom_site_aniso_U_33
_atom_site_aniso_U_23
_atom_site_aniso_U_13
_atom_site_aniso_U_12
Er1 0.02248(14) 0.01875(13) 0.02788(15) 0.00179(10) 0.01377(11) 0.01073(10)
Mg1 0.0308(10) 0.0192(9) 0.0299(10) 0.0088(7) 0.0191(8) 0.0137(8)
O1 0.025(2) 0.031(2) 0.034(2) -0.0009(17) 0.0109(18) 0.0162(18)
O2 0.035(2) 0.048(3) 0.024(2) -0.0041(18) 0.0051(18) 0.028(2)
O3 0.038(2) 0.020(2) 0.054(3) -0.0053(18) 0.029(2) 0.0057(18)
O4 0.037(2) 0.035(2) 0.033(2) 0.0098(18) 0.0172(19) 0.024(2)
O5 0.034(2) 0.028(2) 0.037(2) 0.0081(17) 0.0233(19) 0.0121(18)
O6 0.044(2) 0.025(2) 0.041(2) 0.0142(18) 0.031(2) 0.0137(19)
O7 0.032(2) 0.028(2) 0.031(2) -0.0014(17) 0.0082(18) 0.0172(18)
O8 0.030(2) 0.0236(19) 0.027(2) 0.0027(16) 0.0125(17) 0.0144(17)
O14 0.0248(18) 0.0188(18) 0.027(2) 0.0060(15) 0.0164(16) 0.0118(16)
O15 0.027(2) 0.0166(18) 0.041(2) 0.0066(16) 0.0210(18) 0.0092(16)
O30 0.049(2) 0.034(2) 0.037(2) 0.0146(18) 0.024(2) 0.029(2)
C1 0.025(3) 0.026(3) 0.034(3) 0.004(2) 0.013(3) 0.016(2)
C2 0.034(4) 0.071(5) 0.045(4) -0.028(4) -0.004(3) 0.033(4)
C3 0.056(5) 0.159(8) 0.117(7) -0.022(5) 0.052(5) 0.038(5)
C4 0.029(3) 0.047(4) 0.044(4) -0.014(3) 0.000(3) 0.016(3)
C5 0.123(7) 0.086(6) 0.124(7) -0.001(5) -0.029(5) 0.086(6)
C6 0.027(3) 0.018(3) 0.038(3) 0.008(2) 0.015(3) 0.011(2)
C7 0.032(3) 0.019(3) 0.039(3) 0.005(2) 0.017(3) 0.006(2)
C8 0.029(3) 0.039(4) 0.072(5) 0.007(3) 0.028(3) 0.010(3)
C9 0.065(5) 0.040(4) 0.061(5) 0.026(4) 0.032(4) 0.016(4)
C10 0.039(4) 0.024(3) 0.063(5) -0.002(3) 0.024(4) -0.001(3)
C11 0.033(3) 0.027(3) 0.038(4) 0.007(3) 0.012(3) 0.018(3)
C12 0.063(5) 0.057(5) 0.061(5) 0.032(4) 0.032(4) 0.047(4)
C16 0.025(3) 0.028(3) 0.026(3) 0.005(2) 0.014(2) 0.008(2)
C17 0.027(3) 0.030(3) 0.029(3) 0.006(2) 0.018(3) 0.005(2)
C18 0.132(9) 0.044(5) 0.140(9) -0.011(5) 0.123(8) -0.008(5)
C19 0.086(7) 0.219(13) 0.145(10) 0.155(10) 0.090(7) 0.104(9)
C20 0.030(4) 0.087(6) 0.050(5) 0.026(4) 0.019(4) 0.007(4)
C21 0.025(3) 0.016(2) 0.028(3) 0.001(2) 0.016(2) 0.006(2)
C22 0.028(3) 0.028(3) 0.034(3) 0.006(2) 0.015(3) 0.016(3)
C23 0.036(3) 0.042(4) 0.038(4) 0.005(3) 0.007(3) 0.022(3)
C24 0.037(3) 0.046(4) 0.050(4) 0.015(3) 0.024(3) 0.028(3)
C25 0.051(4) 0.042(4) 0.044(4) 0.023(3) 0.022(3) 0.027(3)
C13 0.100(7) 0.110(7) 0.115(7) 0.080(6) 0.053(6) 0.081(7)
C14 0.100(7) 0.110(7) 0.115(7) 0.080(6) 0.053(6) 0.081(7)
C15 0.100(7) 0.110(7) 0.115(7) 0.080(6) 0.053(6) 0.081(7)
C13B 0.100(7) 0.110(7) 0.115(7) 0.080(6) 0.053(6) 0.081(7)
C14B 0.100(7) 0.110(7) 0.115(7) 0.080(6) 0.053(6) 0.081(7)
C15B 0.100(7) 0.110(7) 0.115(7) 0.080(6) 0.053(6) 0.081(7)
N1 0.022(2) 0.025(2) 0.024(2) 0.0047(19) 0.010(2) 0.0113(19)
C26 0.029(3) 0.020(3) 0.040(4) 0.000(2) 0.016(3) 0.010(2)
C27 0.058(4) 0.030(3) 0.048(4) 0.015(3) 0.030(4) 0.021(3)
C28 0.028(3) 0.032(4) 0.075(5) 0.004(3) 0.013(3) 0.008(3)
C29 0.032(3) 0.033(3) 0.029(3) 0.009(3) 0.009(3) 0.015(3)
C30 0.054(4) 0.024(3) 0.062(5) 0.002(3) 0.038(4) 0.012(3)
C31 0.085(6) 0.045(4) 0.048(4) 0.012(3) 0.045(4) 0.027(4)

loop_
_atom_type_symbol
_atom_type_description
_atom_type_scat_dispersion_real
_atom_type_scat_dispersion_imag
_atom_type_scat_source
C C 0.0033 0.0016 'International Tables Vol C Tables 4.2.6.8 and 6.1.1.4'
H H 0.0000 0.0000 'International Tables Vol C Tables 4.2.6.8 and 6.1.1.4'
Er Er -0.2586 4.9576 'International Tables Vol C Tables 4.2.6.8 and 6.1.1.4'
Mg Mg 0.0486 0.0363 'International Tables Vol C Tables 4.2.6.8 and 6.1.1.4'
N N 0.0061 0.0033 'International Tables Vol C Tables 4.2.6.8 and 6.1.1.4'
O O 0.0106 0.0060 'International Tables Vol C Tables 4.2.6.8 and 6.1.1.4'

loop_
_geom_angle_atom_site_label_1
_geom_angle_atom_site_label_2
_geom_angle_atom_site_label_3
_geom_angle
_geom_angle_site_symmetry_1
_geom_angle_site_symmetry_3
Mg1 Er1 Mg1 54.87(5) 2_665 .
O1 Er1 Mg1 153.86(10) . 2_665
O1 Er1 Mg1 147.02(10) . .
O1 Er1 O3 84.62(13) . .
O1 Er1 O4 86.36(13) . 2_665
O1 Er1 O5 80.22(13) . .
O1 Er1 O7 83.54(12) . .
O1 Er1 O8 131.42(13) . .
O1 Er1 O14 144.36(12) . .
O1 Er1 O15 136.90(13) . .
O1 Er1 C6 110.73(14) . .
O1 Er1 C21 107.78(13) . .
O3 Er1 Mg1 122.81(10) . .
O3 Er1 Mg1 87.67(9) . 2_665
O3 Er1 O7 72.67(14) . .
O3 Er1 O8 97.98(13) . .
O3 Er1 O15 53.39(12) . .
O3 Er1 C6 26.32(13) . .
O3 Er1 C21 84.92(15) . .
O4 Er1 Mg1 113.35(9) 2_665 .
O4 Er1 Mg1 67.81(9) 2_665 2_665
O4 Er1 O3 81.79(15) 2_665 .
O4 Er1 O5 118.40(14) 2_665 .
O4 Er1 O7 153.27(13) 2_665 .
O4 Er1 O8 142.18(12) 2_665 .
O4 Er1 O14 78.21(12) 2_665 .
O4 Er1 O15 79.12(13) 2_665 .
O4 Er1 C6 80.73(15) 2_665 .
O4 Er1 C21 159.60(14) 2_665 .
O5 Er1 Mg1 67.27(9) . .
O5 Er1 Mg1 114.93(9) . 2_665
O5 Er1 O3 153.57(14) . .
O5 Er1 O7 84.16(13) . .
O5 Er1 O8 76.69(13) . .
O5 Er1 O15 142.02(12) . .
O5 Er1 C6 159.27(14) . .
O5 Er1 C21 79.33(14) . .
O7 Er1 Mg1 117.79(9) . 2_665
O7 Er1 Mg1 87.71(9) . .
O7 Er1 O8 52.22(11) . .
O7 Er1 C6 79.84(15) . .
O7 Er1 C21 26.09(12) . .
O8 Er1 Mg1 36.72(9) . .
O8 Er1 Mg1 74.38(8) . 2_665
O8 Er1 C6 83.09(13) . .
O8 Er1 C21 26.14(12) . .
O14 Er1 Mg1 36.23(8) . 2_665
O14 Er1 Mg1 35.47(9) . .
O14 Er1 O3 123.85(12) . .
O14 Er1 O5 79.33(12) . .
O14 Er1 O7 122.73(12) . .
O14 Er1 O8 70.62(12) . .
O14 Er1 O15 71.44(11) . .
O14 Er1 C6 98.33(14) . .
O14 Er1 C21 96.70(13) . .
O15 Er1 Mg1 74.88(8) . .
O15 Er1 Mg1 36.82(9) . 2_665
O15 Er1 O7 91.57(13) . .
O15 Er1 O8 71.14(12) . .
O15 Er1 C6 27.14(13) . .
O15 Er1 C21 80.54(13) . .
C6 Er1 Mg1 62.71(11) . 2_665
C6 Er1 Mg1 98.82(11) . .
C6 Er1 C21 80.50(15) . .
C21 Er1 Mg1 96.33(10) . 2_665
C21 Er1 Mg1 62.08(10) . .
Er1 Mg1 Er1 125.13(5) 2_665 .
Mg1 Mg1 Er1 63.16(5) 2_665 2_665
Mg1 Mg1 Er1 61.97(5) 2_665 .
O6 Mg1 Er1 80.24(11) . .
O6 Mg1 Er1 142.25(13) . 2_665
O6 Mg1 Mg1 131.95(15) . 2_665
O6 Mg1 O8 88.40(16) . .
O6 Mg1 O14 172.21(17) . 2_665
O6 Mg1 O14 91.65(15) . .
O6 Mg1 O15 97.70(16) . 2_665
O6 Mg1 O30 96.07(17) . .
O8 Mg1 Er1 45.03(10) . .
O8 Mg1 Er1 129.34(12) . 2_665
O8 Mg1 Mg1 85.01(12) . 2_665
O14 Mg1 Er1 93.13(10) 2_665 .
O14 Mg1 Er1 94.20(10) . 2_665
O14 Mg1 Er1 40.38(9) 2_665 2_665
O14 Mg1 Er1 39.52(10) . .
O14 Mg1 Mg1 40.29(10) 2_665 2_665
O14 Mg1 Mg1 40.31(10) . 2_665
O14 Mg1 O8 82.60(15) . .
O14 Mg1 O8 89.78(15) 2_665 .
O14 Mg1 O14 80.60(14) . 2_665
O15 Mg1 Er1 44.99(10) 2_665 2_665
O15 Mg1 Er1 130.00(12) 2_665 .
O15 Mg1 Mg1 86.44(12) 2_665 2_665
O15 Mg1 O8 171.43(16) 2_665 .
O15 Mg1 O14 83.38(14) 2_665 2_665
O15 Mg1 O14 91.17(15) 2_665 .
O30 Mg1 Er1 141.09(13) . .
O30 Mg1 Er1 80.37(11) . 2_665
O30 Mg1 Mg1 131.95(14) . 2_665
O30 Mg1 O8 96.45(16) . .
O30 Mg1 O14 91.67(15) . 2_665
O30 Mg1 O14 172.20(17) . .
O30 Mg1 O15 88.91(16) . 2_665
C1 O1 Er1 166.6(4) . .
C6 O3 Er1 95.5(3) . .
C11 O4 Er1 136.0(3) . 2_665
C16 O5 Er1 136.9(3) . .
C16 O6 Mg1 130.3(3) . .
C21 O7 Er1 94.5(3) . .
Mg1 O8 Er1 98.25(14) . .
C21 O8 Er1 93.6(3) . .
C21 O8 Mg1 159.0(3) . .
Mg1 O14 Er1 105.01(15) . .
Mg1 O14 Er1 103.40(14) 2_665 .
Mg1 O14 Mg1 99.40(14) . 2_665
Mg1 O15 Er1 98.19(14) 2_665 .
C6 O15 Er1 92.0(3) . .
C6 O15 Mg1 156.0(4) . 2_665
C11 O30 Mg1 129.2(4) . .
O1 C1 C2 119.5(5) . .
O2 C1 O1 122.9(5) . .
O2 C1 C2 117.6(5) . .
C3 C2 C1 109.5(7) . .
C3 C2 C4 110.8(7) . .
C3 C2 C5 108.0(8) . .
C4 C2 C1 111.5(5) . .
C4 C2 C5 110.3(7) . .
C5 C2 C1 106.7(7) . .
O3 C6 Er1 58.2(3) . .
O3 C6 O15 118.8(5) . .
O3 C6 C7 121.8(5) . .
O15 C6 Er1 60.8(3) . .
O15 C6 C7 119.4(5) . .
C7 C6 Er1 174.8(4) . .
C6 C7 C8 108.7(5) . .
C6 C7 C9 107.4(5) . .
C6 C7 C10 109.7(5) . .
C8 C7 C9 110.3(5) . .
C8 C7 C10 109.5(5) . .
C9 C7 C10 111.3(5) . .
O4 C11 O30 125.6(5) . .
O4 C11 C12 117.5(5) . .
O30 C11 C12 116.8(5) . .
C11 C12 C13B 114.3(10) . .
C11 C12 C14B 111.9(9) . .
C11 C12 C15B 105.0(9) . .
C13 C12 C11 109.6(7) . .
C13 C12 C15 112.0(11) . .
C14 C12 C11 108.2(7) . .
C14 C12 C13 104.8(10) . .
C14 C12 C15 113.6(10) . .
C15 C12 C11 108.5(7) . .
C13B C12 C14B 123.9(14) . .
C13B C12 C15B 99.2(15) . .
C14B C12 C15B 97.9(15) . .
O5 C16 C17 117.4(5) . .
O6 C16 O5 125.3(5) . .
O6 C16 C17 117.3(5) . .
C18 C17 C16 111.9(5) . .
C19 C17 C16 109.6(5) . .
C19 C17 C18 111.0(7) . .
C20 C17 C16 107.5(5) . .
C20 C17 C18 107.1(6) . .
C20 C17 C19 109.6(7) . .
O7 C21 Er1 59.4(3) . .
O7 C21 O8 119.6(5) . .
O7 C21 C22 121.7(5) . .
O8 C21 Er1 60.2(3) . .
O8 C21 C22 118.7(4) . .
C22 C21 Er1 178.8(3) . .
C21 C22 C23 110.6(4) . .
C21 C22 C24 109.0(5) . .
C21 C22 C25 105.9(4) . .
C23 C22 C25 110.4(5) . .
C24 C22 C23 109.6(5) . .
C24 C22 C25 111.3(5) . .
C26 N1 C29 117.7(4) . .
N1 C26 C27 108.3(5) . .
N1 C26 C28 111.3(5) . .
C27 C26 C28 112.9(5) . .
N1 C29 C30 106.3(5) . .
C31 C29 N1 110.9(5) . .
C31 C29 C30 111.5(5) . .

loop_
_geom_bond_atom_site_label_1
_geom_bond_atom_site_label_2
_geom_bond_distance
_geom_bond_site_symmetry_2
Er1 Mg1 3.4338(17) 2_665
Er1 Mg1 3.4710(16) .
Er1 O1 2.231(3) .
Er1 O3 2.397(4) .
Er1 O4 2.279(4) 2_665
Er1 O5 2.296(4) .
Er1 O7 2.462(4) .
Er1 O8 2.481(3) .
Er1 O14 2.287(3) .
Er1 O15 2.452(3) .
Er1 C6 2.807(5) .
Er1 C21 2.853(5) .
Mg1 Er1 3.4337(17) 2_665
Mg1 Mg1 3.181(3) 2_665
Mg1 O6 2.032(4) .
Mg1 O8 2.097(4) .
Mg1 O14 2.085(4) .
Mg1 O14 2.086(4) 2_665
Mg1 O15 2.079(4) 2_665
Mg1 O30 2.034(4) .
O1 C1 1.256(6) .
O2 C1 1.251(6) .
O3 C6 1.250(6) .
O4 Er1 2.279(4) 2_665
O4 C11 1.258(7) .
O5 C16 1.272(6) .
O6 C16 1.253(6) .
O7 C21 1.258(6) .
O8 C21 1.259(6) .
O14 Mg1 2.086(4) 2_665
O15 Mg1 2.079(4) 2_665
O15 C6 1.281(6) .
O30 C11 1.259(6) .
C1 C2 1.527(8) .
C2 C3 1.503(11) .
C2 C4 1.513(8) .
C2 C5 1.518(12) .
C6 C7 1.515(7) .
C7 C8 1.523(8) .
C7 C9 1.530(9) .
C7 C10 1.531(8) .
C11 C12 1.539(8) .
C12 C13 1.489(18) .
C12 C14 1.456(18) .
C12 C15 1.490(16) .
C12 C13B 1.54(3) .
C12 C14B 1.56(3) .
C12 C15B 1.64(3) .
C16 C17 1.538(7) .
C17 C18 1.514(9) .
C17 C19 1.501(10) .
C17 C20 1.496(9) .
C21 C22 1.522(7) .
C22 C23 1.531(8) .
C22 C24 1.526(7) .
C22 C25 1.543(8) .
N1 C26 1.496(7) .
N1 C29 1.506(7) .
C26 C27 1.511(8) .
C26 C28 1.521(8) .
C29 C30 1.514(8) .
C29 C31 1.500(8) .
